data_2211576
loop_
_publ_author_name
'Andreas Decken'
'Laura Botelho'
'Amber L. Sadowy'
'Paras N. Yadav'
'Robert A. Gossage'

_publ_section_title
;
 2-(3-Nitrophenyl)-2-oxazoline
;
_journal_coeditor_code RN2015
_journal_issue 12
_journal_name_full 'Acta Crystallographica Section E'
_journal_page_first o5414
_journal_page_last o5416
_journal_paper_doi 10.1107/S1600536806045454
_journal_volume 62
_journal_year 2006
_chemical_formula_iupac 'C9 H8 N2 O3'
_chemical_formula_moiety 'C9 H8 N2 O3'
_chemical_formula_sum 'C9 H8 N2 O3'
_chemical_formula_weight 192.17
_chemical_name_systematic
;
2-(3-Nitrophenyl)-2-oxazoline
;
_space_group_IT_number 14
_symmetry_cell_setting monoclinic
_symmetry_space_group_name_Hall '-P 2ybc'
_symmetry_space_group_name_H-M 'P 1 21/c 1'
_atom_sites_solution_hydrogens difmap
_atom_sites_solution_primary direct
_atom_sites_solution_secondary difmap
_audit_creation_method SHELXL-97
_cell_angle_alpha 90.00
_cell_angle_beta 95.584(2)
_cell_angle_gamma 90.00
_cell_formula_units_Z 4
_cell_length_a 6.0910(5)
_cell_length_b 19.7825(18)
_cell_length_c 7.1119(7)
_cell_measurement_reflns_used 2968
_cell_measurement_temperature 198.0(10)
_cell_measurement_theta_max 27.2975
_cell_measurement_theta_min 3.3605
_cell_volume 852.88(13)
_computing_cell_refinement 'SAINT (Bruker, 2006)'
_computing_data_collection 'SMART (Bruker, 1999)'
_computing_data_reduction SAINT
_computing_molecular_graphics 'SHELXTL (Sheldrick, 2000)'
_computing_publication_material SHELXTL
_computing_structure_refinement 'SHELXL97 (Sheldrick, 1997a)'
_computing_structure_solution 'SHELXS97 (Sheldrick, 1997a)'
_diffrn_ambient_temperature 198.0(10)
_diffrn_measured_fraction_theta_full 0.976
_diffrn_measured_fraction_theta_max 0.976
_diffrn_measurement_device_type 'Bruker SMART CCD area-detector'
_diffrn_measurement_method '\f and \w'
_diffrn_radiation_monochromator graphite
_diffrn_radiation_type MoK\a
_diffrn_radiation_wavelength 0.71073
_diffrn_reflns_av_R_equivalents 0.0269
_diffrn_reflns_av_sigmaI/netI 0.0268
_diffrn_reflns_limit_h_max 7
_diffrn_reflns_limit_h_min -7
_diffrn_reflns_limit_k_max 24
_diffrn_reflns_limit_k_min -25
_diffrn_reflns_limit_l_max 8
_diffrn_reflns_limit_l_min -8
_diffrn_reflns_number 5794
_diffrn_reflns_theta_full 27.48
_diffrn_reflns_theta_max 27.48
_diffrn_reflns_theta_min 2.06
_diffrn_standards_decay_% 0
_diffrn_standards_interval_count 0
_diffrn_standards_interval_time 0
_diffrn_standards_number 0
_exptl_absorpt_coefficient_mu 0.115
_exptl_absorpt_correction_T_max 0.994
_exptl_absorpt_correction_T_min 0.872
_exptl_absorpt_correction_type multi-scan
_exptl_absorpt_process_details '(SADABS; Sheldrick, 1997b)'
_exptl_crystal_colour Colourless
_exptl_crystal_density_diffrn 1.497
_exptl_crystal_density_method 'not measured'
_exptl_crystal_description Plate
_exptl_crystal_F_000 400
_exptl_crystal_size_max 0.475
_exptl_crystal_size_mid 0.225
_exptl_crystal_size_min 0.05
_refine_diff_density_max 0.242
_refine_diff_density_min -0.174
_refine_ls_extinction_method none
_refine_ls_goodness_of_fit_ref 1.129
_refine_ls_hydrogen_treatment refall
_refine_ls_matrix_type full
_refine_ls_number_parameters 159
_refine_ls_number_reflns 1902
_refine_ls_number_restraints 0
_refine_ls_restrained_S_all 1.129
_refine_ls_R_factor_all 0.0523
_refine_ls_R_factor_gt 0.0365
_refine_ls_shift/su_max 0.000
_refine_ls_shift/su_mean 0.000
_refine_ls_structure_factor_coef Fsqd
_refine_ls_weighting_details 'calc w=1/[\s^2^(Fo^2^)+(0.0634P)^2^] where P=(Fo^2^+2Fc^2^)/3'
_refine_ls_weighting_scheme calc
_refine_ls_wR_factor_gt 0.1031
_refine_ls_wR_factor_ref 0.1096
_reflns_number_gt 1466
_reflns_number_total 1902
_reflns_threshold_expression I>2\s(I)
_cod_data_source_file rn2015.cif
_cod_data_source_block I
_cod_depositor_comments
;
The following automatic conversions were performed:
'_geom_bond_publ_flag' value 'Y' changed to 'y' according to
'/home/saulius/struct/CIF-dictionaries/cif_core.dic' dictionary named
'cif_core.dic' version 2.4.1 from 2010-06-29 (5
times).

'_geom_angle_publ_flag' value 'Y' changed to 'y' according to
'/home/saulius/struct/CIF-dictionaries/cif_core.dic' dictionary named
'cif_core.dic' version 2.4.1 from 2010-06-29 (5 times).

Automatic conversion script
Id: cif_fix_enum 1527 2010-12-29 10:47:43Z saulius 

The following automatic conversions were performed:

'_geom_bond_publ_flag' value 'Y' changed to 'y' according to
/home/saulius/struct/CIF-dictionaries/cif_core.dic dictionary named
'cif_core.dic' version 2.4.1 from 2010-06-29 (5
times).

'_geom_angle_publ_flag' value 'Y' changed to 'y' according
to /home/saulius/struct/CIF-dictionaries/cif_core.dic dictionary
named 'cif_core.dic' version 2.4.1 from 2010-06-29 (5 times).

Automatic conversion script
Id: cif_fix_values 1715 2011-07-08 13:25:40Z adriana 
;
_cod_original_sg_symbol_H-M 'P 21/c'
_cod_database_code 2211576
_cod_database_fobs_code 2211576

loop_
_symmetry_equiv_pos_as_xyz
'x, y, z'
'-x, y+1/2, -z+1/2'
'-x, -y, -z'
'x, -y-1/2, z-1/2'

loop_
_atom_site_type_symbol
_atom_site_label
_atom_site_fract_x
_atom_site_fract_y
_atom_site_fract_z
_atom_site_U_iso_or_equiv
_atom_site_adp_type
_atom_site_calc_flag
_atom_site_refinement_flags
_atom_site_occupancy
N N1 0.24042(17) 0.10833(5) 0.30583(15) 0.0381(3) Uani d . 1
O O1 0.31635(18) 0.05341(5) 0.35663(15) 0.0559(3) Uani d . 1
O O2 0.05629(16) 0.11549(5) 0.22320(15) 0.0520(3) Uani d . 1
C C1 0.37635(18) 0.16858(6) 0.34727(16) 0.0296(3) Uani d . 1
C C2 0.28217(19) 0.23123(6) 0.31350(16) 0.0280(3) Uani d . 1
C C3 0.40887(18) 0.28843(6) 0.35840(16) 0.0283(3) Uani d . 1
C C4 0.6275(2) 0.28106(7) 0.43408(17) 0.0334(3) Uani d . 1
C C5 0.7169(2) 0.21749(7) 0.46451(18) 0.0372(3) Uani d . 1
C C6 0.5925(2) 0.16040(7) 0.42235(17) 0.0356(3) Uani d . 1
C C7 0.3088(2) 0.35532(6) 0.32997(16) 0.0327(3) Uani d . 1
N N8 0.11211(16) 0.36198(5) 0.24134(14) 0.0399(3) Uani d P 0.50
O O8 0.11211(16) 0.36198(5) 0.24134(14) 0.0399(3) Uani d P 0.50
C C9 0.0574(2) 0.43370(7) 0.2513(2) 0.0453(4) Uani d . 1
C C10 0.2657(3) 0.46592(8) 0.3420(3) 0.0519(4) Uani d . 1
O O11 0.41284(17) 0.40924(5) 0.39606(15) 0.0455(3) Uani d P 0.50
N N11 0.41284(17) 0.40924(5) 0.39606(15) 0.0455(3) Uani d P 0.50
H H2 0.134(3) 0.2372(7) 0.266(2) 0.046(4) Uiso d . 1
H H4 0.714(2) 0.3197(8) 0.462(2) 0.041(4) Uiso d . 1
H H5 0.865(3) 0.2127(8) 0.515(2) 0.055(4) Uiso d . 1
H H6 0.652(2) 0.1162(8) 0.4451(19) 0.041(4) Uiso d . 1
H H9A 0.013(2) 0.4510(8) 0.125(2) 0.051(4) Uiso d . 1
H H9B -0.069(2) 0.4382(8) 0.3281(19) 0.054(4) Uiso d . 1
H H10A 0.336(3) 0.4922(9) 0.258(2) 0.070(5) Uiso d . 1
H H10B 0.244(3) 0.4909(9) 0.458(2) 0.070(5) Uiso d . 1

loop_
_atom_site_aniso_label
_atom_site_aniso_U_11
_atom_site_aniso_U_22
_atom_site_aniso_U_33
_atom_site_aniso_U_12
_atom_site_aniso_U_13
_atom_site_aniso_U_23
N1 0.0419(6) 0.0334(7) 0.0403(6) -0.0006(5) 0.0111(5) -0.0048(5)
O1 0.0684(7) 0.0308(6) 0.0694(7) 0.0035(5) 0.0116(5) 0.0028(5)
O2 0.0403(6) 0.0468(6) 0.0679(7) -0.0075(4) -0.0003(5) -0.0128(5)
C1 0.0311(6) 0.0334(7) 0.0250(6) 0.0003(5) 0.0059(4) -0.0015(5)
C2 0.0242(5) 0.0348(7) 0.0251(6) 0.0011(5) 0.0025(4) -0.0011(5)
C3 0.0290(6) 0.0344(7) 0.0219(6) -0.0008(5) 0.0043(4) -0.0014(5)
C4 0.0296(6) 0.0432(8) 0.0274(6) -0.0062(5) 0.0026(5) -0.0031(5)
C5 0.0256(6) 0.0559(9) 0.0296(6) 0.0041(6) 0.0000(5) 0.0000(6)
C6 0.0348(6) 0.0416(8) 0.0308(6) 0.0103(5) 0.0044(5) 0.0030(5)
C7 0.0395(7) 0.0328(7) 0.0263(6) -0.0008(5) 0.0065(5) -0.0023(5)
N8 0.0384(5) 0.0306(6) 0.0492(6) 0.0039(4) -0.0037(4) -0.0028(4)
O8 0.0384(5) 0.0306(6) 0.0492(6) 0.0039(4) -0.0037(4) -0.0028(4)
C9 0.0528(8) 0.0335(8) 0.0501(9) 0.0095(6) 0.0077(7) 0.0005(6)
C10 0.0655(10) 0.0304(8) 0.0595(10) -0.0007(7) 0.0050(8) -0.0037(7)
O11 0.0479(6) 0.0339(6) 0.0529(6) -0.0050(5) -0.0036(5) -0.0072(5)
N11 0.0479(6) 0.0339(6) 0.0529(6) -0.0050(5) -0.0036(5) -0.0072(5)

loop_
_atom_type_symbol
_atom_type_description
_atom_type_scat_dispersion_real
_atom_type_scat_dispersion_imag
_atom_type_scat_source
C C 0.0033 0.0016 'International Tables Vol C Tables 4.2.6.8 and 6.1.1.4'
H H 0.0000 0.0000 'International Tables Vol C Tables 4.2.6.8 and 6.1.1.4'
N N 0.0061 0.0033 'International Tables Vol C Tables 4.2.6.8 and 6.1.1.4'
O O 0.0106 0.0060 'International Tables Vol C Tables 4.2.6.8 and 6.1.1.4'

loop_
_geom_angle_atom_site_label_1
_geom_angle_atom_site_label_2
_geom_angle_atom_site_label_3
_geom_angle
_geom_angle_publ_flag
O1 N1 O2 123.25(11) ?
O1 N1 C1 118.28(11) ?
O2 N1 C1 118.47(10) ?
C2 C1 C6 122.55(11) ?
C2 C1 N1 118.65(10) ?
C6 C1 N1 118.78(11) ?
C1 C2 C3 118.71(11) ?
C1 C2 H2 123.0(9) ?
C3 C2 H2 118.2(9) ?
C2 C3 C4 119.46(11) ?
C2 C3 C7 119.36(10) ?
C4 C3 C7 121.16(11) ?
C5 C4 C3 120.24(12) ?
C5 C4 H4 120.2(9) ?
C3 C4 H4 119.6(9) ?
C6 C5 C4 120.88(11) ?
C6 C5 H5 119.1(10) ?
C4 C5 H5 120.0(10) ?
C5 C6 C1 118.16(12) ?
C5 C6 H6 121.4(8) ?
C1 C6 H6 120.4(8) ?
N8 C7 O11 118.84(11) y
N8 C7 C3 120.59(10) ?
O11 C7 C3 120.56(11) ?
C7 N8 C9 106.14(10) y
N8 C9 C10 104.16(11) y
N8 C9 H9A 109.9(9) ?
C10 C9 H9A 113.2(9) ?
N8 C9 H9B 107.9(9) ?
C10 C9 H9B 113.2(9) ?
H9A C9 H9B 108.3(13) ?
O11 C10 C9 104.88(12) y
O11 C10 H10A 106.9(12) ?
C9 C10 H10A 112.4(11) ?
O11 C10 H10B 107.3(10) ?
C9 C10 H10B 113.2(10) ?
H10A C10 H10B 111.6(15) ?
C7 O11 C10 105.56(11) y

loop_
_geom_bond_atom_site_label_1
_geom_bond_atom_site_label_2
_geom_bond_distance
_geom_bond_publ_flag
N1 O1 1.2217(14) ?
N1 O2 1.2227(14) ?
N1 C1 1.4647(15) ?
C1 C2 1.3770(16) ?
C1 C6 1.3813(17) ?
C2 C3 1.3893(16) ?
C2 H2 0.942(16) ?
C3 C4 1.3947(16) ?
C3 C7 1.4627(17) ?
C4 C5 1.3791(18) ?
C4 H4 0.940(15) ?
C5 C6 1.3767(19) ?
C5 H5 0.941(16) ?
C6 H6 0.954(15) ?
C7 N8 1.3048(15) y
C7 O11 1.3049(15) y
N8 C9 1.4607(17) y
C9 C10 1.508(2) y
C9 H9A 0.977(14) ?
C9 H9B 0.991(14) ?
C10 O11 1.4632(18) y
C10 H10A 0.925(19) ?
C10 H10B 0.981(17) ?
